data_7029324
loop_
_publ_author_name
'Zheng, Fangrui'
'Xie, Zuowei'

_publ_section_title
;
 Synthesis and structural characterization of 14-vertex germa-, stanna-,
 and plumba-carboranes.
;
_journal_issue 13
_journal_name_full 'Dalton transactions (Cambridge, England : 2003)'
_journal_page_first 4986
_journal_page_last 4992
_journal_paper_doi 10.1039/c3dt52406j
_journal_volume 43
_journal_year 2014
_chemical_formula_sum 'C15 H25 B11 Ge N2'
_chemical_formula_weight 424.87
_chemical_name_systematic
; 
 ? 
;
_space_group_IT_number 14
_symmetry_cell_setting monoclinic
_symmetry_space_group_name_Hall '-P 2yn'
_symmetry_space_group_name_H-M 'P 1 21/n 1'
_atom_sites_solution_hydrogens geom
_atom_sites_solution_primary direct
_atom_sites_solution_secondary difmap
_audit_creation_method SHELXL-97
_cell_angle_alpha 90.00
_cell_angle_beta 119.3420(10)
_cell_angle_gamma 90.00
_cell_formula_units_Z 8
_cell_length_a 17.4672(12)
_cell_length_b 15.9393(10)
_cell_length_c 17.5903(11)
_cell_measurement_reflns_used 393
_cell_measurement_temperature 296(2)
_cell_measurement_theta_max 15
_cell_measurement_theta_min 15
_cell_volume 4269.1(5)
_computing_cell_refinement 'BRUKER KAPPA APEXII DUO DIFFRACTOMETER'
_computing_data_collection 'BRUKER KAPPA APEXII DUO DIFFRACTOMETER'
_computing_data_reduction 'BRUKER KAPPA APEXII DUO DIFFRACTOMETER'
_computing_molecular_graphics 'SIEMENS SHELXTL'
_computing_publication_material 'SIEMENS SHELXTL'
_computing_structure_refinement 'SHELXL-97 (Sheldrick, 2008)'
_computing_structure_solution 'SHELXS-97 (Sheldrick, 2008)'
_diffrn_ambient_temperature 296(2)
_diffrn_measured_fraction_theta_full 1.000
_diffrn_measured_fraction_theta_max 1.000
_diffrn_measurement_device_type 'BRUKER KAPPA APEXII DUO DIFFRACTOMETER'
_diffrn_measurement_method 'PHI & OMEGA SCAN'
_diffrn_radiation_monochromator graphite
_diffrn_radiation_source 'fine-focus sealed tube'
_diffrn_radiation_type MoK\a
_diffrn_radiation_wavelength 0.71073
_diffrn_reflns_av_R_equivalents 0.1158
_diffrn_reflns_av_sigmaI/netI 0.0885
_diffrn_reflns_limit_h_max 20
_diffrn_reflns_limit_h_min -20
_diffrn_reflns_limit_k_max 19
_diffrn_reflns_limit_k_min -16
_diffrn_reflns_limit_l_max 20
_diffrn_reflns_limit_l_min -21
_diffrn_reflns_number 41309
_diffrn_reflns_theta_full 25.25
_diffrn_reflns_theta_max 25.25
_diffrn_reflns_theta_min 1.84
_exptl_absorpt_coefficient_mu 1.439
_exptl_absorpt_correction_T_max 0.7456
_exptl_absorpt_correction_T_min 0.6348
_exptl_absorpt_correction_type multi-scan
_exptl_crystal_colour colourless
_exptl_crystal_density_diffrn 1.322
_exptl_crystal_density_method 'not measured'
_exptl_crystal_description block
_exptl_crystal_F_000 1728
_exptl_crystal_size_max 0.40
_exptl_crystal_size_mid 0.30
_exptl_crystal_size_min 0.20
_refine_diff_density_max 0.496
_refine_diff_density_min -0.417
_refine_diff_density_rms 0.070
_refine_ls_extinction_method none
_refine_ls_goodness_of_fit_ref 1.008
_refine_ls_hydrogen_treatment riding
_refine_ls_matrix_type full
_refine_ls_number_parameters 531
_refine_ls_number_reflns 7728
_refine_ls_number_restraints 0
_refine_ls_restrained_S_all 1.008
_refine_ls_R_factor_all 0.1089
_refine_ls_R_factor_gt 0.0497
_refine_ls_shift/su_max 0.000
_refine_ls_shift/su_mean 0.000
_refine_ls_structure_factor_coef Fsqd
_refine_ls_weighting_details 'calc w=1/[\s^2^(Fo^2^)+(0.0451P)^2^+2.0325P] where P=(Fo^2^+2Fc^2^)/3'
_refine_ls_weighting_scheme calc
_refine_ls_wR_factor_gt 0.0969
_refine_ls_wR_factor_ref 0.1197
_reflns_number_gt 4597
_reflns_number_total 7728
_reflns_threshold_expression >2sigma(I)
_cod_data_source_file c3dt52406j.txt
_cod_data_source_block 1
_cod_depositor_comments
;
The following automatic conversions were performed:

'_symmetry_cell_setting' value 'Monoclinic' changed to 'monoclinic'
according to
/usr/data/users/saulius/crontab/automatic-downloads/current/RSC/lib/dictionaries/cif_core.dic
dictionary named 'cif_core.dic' version 2.4.2 from 2011-04-26.

Automatic conversion script
Id: cif_fix_values 2281 2013-09-26 08:29:07Z andrius 
;
_cod_original_sg_symbol_H-M P2(1)/n
_cod_database_code 7029324

loop_
_symmetry_equiv_pos_as_xyz
'x, y, z'
'-x+1/2, y+1/2, -z+1/2'
'-x, -y, -z'
'x-1/2, -y-1/2, z-1/2'

loop_
_atom_site_label
_atom_site_type_symbol
_atom_site_fract_x
_atom_site_fract_y
_atom_site_fract_z
_atom_site_U_iso_or_equiv
_atom_site_adp_type
_atom_site_occupancy
_atom_site_symmetry_multiplicity
_atom_site_calc_flag
_atom_site_refinement_flags
Ge1' Ge 0.20916(3) 0.07858(3) 0.36857(3) 0.04194(16) Uani 1 1 d .
Ge1 Ge 0.76924(3) 0.09725(3) 0.38949(3) 0.03680(15) Uani 1 1 d .
N1 N 0.8287(2) 0.2214(2) 0.4521(2) 0.0364(9) Uani 1 1 d .
N2 N 0.6681(2) 0.1737(2) 0.3966(2) 0.0439(10) Uani 1 1 d .
C2 C 0.8479(3) -0.0226(2) 0.3319(3) 0.0334(10) Uani 1 1 d .
C3 C 0.7535(3) -0.0563(3) 0.3012(3) 0.0350(11) Uani 1 1 d .
C11 C 0.9103(3) -0.0747(3) 0.4111(3) 0.0454(12) Uani 1 1 d .
H11A H 0.9620 -0.0903 0.4073 0.055 Uiso 1 1 calc R
H11B H 0.9289 -0.0430 0.4644 0.055 Uiso 1 1 calc R
C12 C 0.8603(3) -0.1516(3) 0.4107(4) 0.0645(16) Uani 1 1 d .
H12A H 0.8785 -0.1693 0.4699 0.077 Uiso 1 1 calc R
H12B H 0.8710 -0.1973 0.3806 0.077 Uiso 1 1 calc R
C13 C 0.7634(3) -0.1280(3) 0.3635(3) 0.0498(13) Uani 1 1 d .
H13A H 0.7453 -0.1099 0.4049 0.060 Uiso 1 1 calc R
H13B H 0.7277 -0.1756 0.3312 0.060 Uiso 1 1 calc R
C14 C 0.9140(3) 0.2387(3) 0.4827(3) 0.0451(12) Uani 1 1 d .
H14A H 0.9476 0.2017 0.4703 0.054 Uiso 1 1 calc R
C15 C 0.9537(3) 0.3087(3) 0.5313(3) 0.0500(13) Uani 1 1 d .
H15A H 1.0132 0.3184 0.5523 0.060 Uiso 1 1 calc R
C16 C 0.9041(4) 0.3641(3) 0.5484(3) 0.0513(14) Uani 1 1 d .
H16A H 0.9296 0.4122 0.5812 0.062 Uiso 1 1 calc R
C17 C 0.8168(3) 0.3481(3) 0.5168(3) 0.0441(13) Uani 1 1 d .
H17A H 0.7823 0.3855 0.5275 0.053 Uiso 1 1 calc R
C18 C 0.7797(3) 0.2753(3) 0.4684(3) 0.0349(11) Uani 1 1 d .
C19 C 0.6876(3) 0.2489(3) 0.4359(3) 0.0389(11) Uani 1 1 d .
C20 C 0.6274(3) 0.2939(3) 0.4481(3) 0.0509(13) Uani 1 1 d .
H20A H 0.6415 0.3466 0.4740 0.061 Uiso 1 1 calc R
C21 C 0.5463(4) 0.2596(4) 0.4215(4) 0.0658(16) Uani 1 1 d .
H21A H 0.5049 0.2888 0.4299 0.079 Uiso 1 1 calc R
C22 C 0.5264(4) 0.1830(4) 0.3830(4) 0.0738(18) Uani 1 1 d .
H22A H 0.4718 0.1588 0.3650 0.089 Uiso 1 1 calc R
C23 C 0.5889(4) 0.1420(4) 0.3711(4) 0.0647(16) Uani 1 1 d .
H23A H 0.5751 0.0897 0.3441 0.078 Uiso 1 1 calc R
B4 B 0.6644(4) 0.0033(3) 0.2594(4) 0.0421(14) Uani 1 1 d .
H4 H 0.6336 -0.0001 0.3009 0.051 Uiso 1 1 calc R
B5 B 0.6730(4) 0.1136(3) 0.2372(3) 0.0462(15) Uani 1 1 d .
H5 H 0.6210 0.1556 0.2326 0.055 Uiso 1 1 calc R
B6 B 0.7810(4) 0.1518(3) 0.2733(3) 0.0432(15) Uani 1 1 d .
H6 H 0.7949 0.2185 0.2907 0.052 Uiso 1 1 calc R
B7 B 0.8692(4) 0.0778(3) 0.3275(3) 0.0394(13) Uani 1 1 d .
H7 H 0.9328 0.0975 0.3822 0.047 Uiso 1 1 calc R
B8 B 0.7996(4) -0.0778(3) 0.2367(3) 0.0420(14) Uani 1 1 d .
H8 H 0.8192 -0.1393 0.2234 0.050 Uiso 1 1 calc R
B9 B 0.6886(4) -0.0613(3) 0.1917(4) 0.0425(14) Uani 1 1 d .
H9 H 0.6468 -0.1142 0.1540 0.051 Uiso 1 1 calc R
B10 B 0.6464(4) 0.0367(3) 0.1551(3) 0.0458(15) Uani 1 1 d .
H10 H 0.5814 0.0361 0.0962 0.055 Uiso 1 1 calc R
B11 B 0.7156(4) 0.1200(3) 0.1655(4) 0.0484(16) Uani 1 1 d .
H11 H 0.6897 0.1651 0.1112 0.058 Uiso 1 1 calc R
B12 B 0.8276(4) 0.1028(3) 0.2167(4) 0.0475(15) Uani 1 1 d .
H12 H 0.8648 0.1395 0.1928 0.057 Uiso 1 1 calc R
B13 B 0.8687(4) 0.0037(3) 0.2509(4) 0.0447(14) Uani 1 1 d .
H13 H 0.9271 -0.0130 0.2458 0.054 Uiso 1 1 calc R
B14 B 0.7526(4) 0.0104(3) 0.1548(4) 0.0426(14) Uani 1 1 d .
C2' C 0.2384(3) -0.0699(3) 0.2979(3) 0.0457(12) Uani 1 1 d .
C3' C 0.1384(3) -0.0492(3) 0.2434(3) 0.0378(11) Uani 1 1 d .
C11' C 0.2456(4) -0.1425(3) 0.3587(3) 0.0645(17) Uani 1 1 d .
H11C H 0.2864 -0.1846 0.3604 0.077 Uiso 1 1 calc R
H11D H 0.2660 -0.1220 0.4175 0.077 Uiso 1 1 calc R
C12' C 0.1544(4) -0.1791(3) 0.3216(4) 0.0756(19) Uani 1 1 d .
H12C H 0.1451 -0.2006 0.3680 0.091 Uiso 1 1 calc R
H12D H 0.1465 -0.2247 0.2819 0.091 Uiso 1 1 calc R
C13' C 0.0904(3) -0.1087(3) 0.2736(3) 0.0512(13) Uani 1 1 d .
H13C H 0.0739 -0.0800 0.3121 0.061 Uiso 1 1 calc R
H13D H 0.0377 -0.1305 0.2241 0.061 Uiso 1 1 calc R
C14' C 0.3936(4) 0.1407(4) 0.5147(4) 0.0755(18) Uani 1 1 d .
H14B H 0.4085 0.0860 0.5088 0.091 Uiso 1 1 calc R
C15' C 0.4585(4) 0.1945(5) 0.5732(4) 0.085(2) Uani 1 1 d .
H15B H 0.5161 0.1763 0.6071 0.102 Uiso 1 1 calc R
C16' C 0.4351(5) 0.2749(5) 0.5795(4) 0.084(2) Uani 1 1 d .
H16B H 0.4777 0.3125 0.6170 0.101 Uiso 1 1 calc R
C17' C 0.3498(4) 0.3009(4) 0.5313(3) 0.0686(17) Uani 1 1 d .
H17B H 0.3340 0.3557 0.5358 0.082 Uiso 1 1 calc R
C18' C 0.2869(4) 0.2439(3) 0.4752(3) 0.0482(13) Uani 1 1 d .
C19' C 0.1921(3) 0.2615(3) 0.4232(3) 0.0443(12) Uani 1 1 d .
C20' C 0.1526(4) 0.3354(3) 0.4276(4) 0.0598(15) Uani 1 1 d .
H20B H 0.1870 0.3796 0.4620 0.072 Uiso 1 1 calc R
C21' C 0.0638(5) 0.3435(4) 0.3816(4) 0.0700(17) Uani 1 1 d .
H21B H 0.0369 0.3929 0.3843 0.084 Uiso 1 1 calc R
C22' C 0.0145(4) 0.2776(4) 0.3313(4) 0.0677(16) Uani 1 1 d .
H22B H -0.0464 0.2817 0.2991 0.081 Uiso 1 1 calc R
C23' C 0.0567(4) 0.2055(3) 0.3293(3) 0.0551(14) Uani 1 1 d .
H23B H 0.0233 0.1605 0.2958 0.066 Uiso 1 1 calc R
N1' N 0.3103(3) 0.1660(3) 0.4669(3) 0.0530(11) Uani 1 1 d .
N2' N 0.1437(3) 0.1980(2) 0.3738(2) 0.0438(10) Uani 1 1 d .
B4' B 0.0992(4) 0.0464(3) 0.2117(3) 0.0392(13) Uani 1 1 d .
H4' H 0.0359 0.0571 0.2094 0.047 Uiso 1 1 calc R
B5' B 0.1733(4) 0.1327(3) 0.2303(3) 0.0401(14) Uani 1 1 d .
H5' H 0.1496 0.1966 0.2307 0.048 Uiso 1 1 calc R
B6' B 0.2862(4) 0.1101(4) 0.2935(4) 0.0454(14) Uani 1 1 d .
H6' H 0.3317 0.1600 0.3334 0.054 Uiso 1 1 calc R
B7' B 0.3163(4) 0.0027(4) 0.3318(4) 0.0508(16) Uani 1 1 d .
H7' H 0.3529 0.0038 0.4035 0.061 Uiso 1 1 calc R
B8' B 0.1870(4) -0.0975(4) 0.1905(3) 0.0482(15) Uani 1 1 d .
H8' H 0.1749 -0.1612 0.1629 0.058 Uiso 1 1 calc R
B9' B 0.1035(4) -0.0267(3) 0.1368(3) 0.0432(14) Uani 1 1 d .
H9' H 0.0450 -0.0518 0.0796 0.052 Uiso 1 1 calc R
B10' B 0.1272(4) 0.0762(3) 0.1311(4) 0.0435(14) Uani 1 1 d .
H10' H 0.0806 0.1063 0.0692 0.052 Uiso 1 1 calc R
B11' B 0.2351(4) 0.1104(3) 0.1797(4) 0.0471(15) Uani 1 1 d .
H11' H 0.2494 0.1590 0.1440 0.057 Uiso 1 1 calc R
B12' B 0.3199(4) 0.0388(4) 0.2378(4) 0.0538(17) Uani 1 1 d .
H12' H 0.3815 0.0482 0.2363 0.065 Uiso 1 1 calc R
B13' B 0.2949(4) -0.0646(4) 0.2426(4) 0.0544(17) Uani 1 1 d .
H13' H 0.3426 -0.1105 0.2439 0.065 Uiso 1 1 calc R
B14' B 0.2129(4) -0.0033(4) 0.1412(4) 0.0470(15) Uani 1 1 d .
H1' H 0.213(3) -0.014(3) 0.078(3) 0.054(13) Uiso 1 1 d .
H14 H 0.748(3) -0.001(3) 0.093(3) 0.053(13) Uiso 1 1 d .

loop_
_atom_site_aniso_label
_atom_site_aniso_U_11
_atom_site_aniso_U_22
_atom_site_aniso_U_33
_atom_site_aniso_U_23
_atom_site_aniso_U_13
_atom_site_aniso_U_12
Ge1' 0.0430(3) 0.0447(3) 0.0367(3) -0.0020(2) 0.0185(2) -0.0011(2)
Ge1 0.0370(3) 0.0339(3) 0.0365(3) -0.0029(2) 0.0156(2) 0.0014(2)
N1 0.034(2) 0.033(2) 0.036(2) -0.0059(17) 0.0121(19) 0.0027(18)
N2 0.030(2) 0.053(3) 0.048(2) -0.015(2) 0.019(2) 0.001(2)
C2 0.030(3) 0.028(2) 0.040(3) 0.003(2) 0.015(2) 0.006(2)
C3 0.037(3) 0.028(2) 0.039(3) -0.003(2) 0.018(2) -0.005(2)
C11 0.041(3) 0.036(3) 0.049(3) 0.003(2) 0.013(2) 0.004(2)
C12 0.057(4) 0.050(3) 0.066(4) 0.019(3) 0.015(3) 0.002(3)
C13 0.060(4) 0.034(3) 0.053(3) 0.001(2) 0.026(3) -0.010(3)
C14 0.042(3) 0.035(3) 0.050(3) -0.008(2) 0.016(3) 0.001(2)
C15 0.043(3) 0.040(3) 0.051(3) -0.006(2) 0.011(3) -0.010(2)
C16 0.062(4) 0.035(3) 0.048(3) -0.007(2) 0.020(3) -0.011(3)
C17 0.068(4) 0.026(3) 0.043(3) 0.001(2) 0.031(3) 0.005(2)
C18 0.044(3) 0.031(2) 0.024(2) 0.002(2) 0.013(2) 0.009(2)
C19 0.041(3) 0.046(3) 0.026(2) -0.001(2) 0.014(2) 0.011(2)
C20 0.050(4) 0.054(3) 0.047(3) -0.002(3) 0.023(3) 0.012(3)
C21 0.053(4) 0.076(4) 0.072(4) -0.014(3) 0.033(3) 0.017(3)
C22 0.040(3) 0.095(5) 0.087(5) -0.023(4) 0.032(3) -0.006(3)
C23 0.047(4) 0.069(4) 0.077(4) -0.031(3) 0.029(3) -0.006(3)
B4 0.038(3) 0.041(3) 0.040(3) -0.010(3) 0.013(3) 0.007(3)
B5 0.048(4) 0.042(3) 0.034(3) -0.005(3) 0.009(3) 0.016(3)
B6 0.068(4) 0.023(3) 0.033(3) 0.004(2) 0.021(3) 0.003(3)
B7 0.044(3) 0.032(3) 0.044(3) -0.001(2) 0.022(3) -0.006(3)
B8 0.047(4) 0.033(3) 0.046(3) -0.005(3) 0.023(3) 0.003(3)
B9 0.046(4) 0.029(3) 0.045(3) -0.004(3) 0.017(3) -0.002(3)
B10 0.042(4) 0.044(3) 0.031(3) -0.001(3) 0.002(3) 0.013(3)
B11 0.071(4) 0.029(3) 0.036(3) 0.004(2) 0.019(3) 0.010(3)
B12 0.070(4) 0.037(3) 0.047(3) -0.003(3) 0.038(3) -0.014(3)
B13 0.049(4) 0.041(3) 0.054(4) -0.004(3) 0.033(3) -0.005(3)
B14 0.059(4) 0.036(3) 0.032(3) -0.001(2) 0.022(3) 0.004(3)
C2' 0.053(3) 0.037(3) 0.041(3) 0.003(2) 0.019(3) 0.009(2)
C3' 0.045(3) 0.030(2) 0.033(3) 0.002(2) 0.015(2) -0.002(2)
C11' 0.085(5) 0.038(3) 0.055(3) 0.016(3) 0.022(3) 0.017(3)
C12' 0.101(5) 0.053(4) 0.088(5) 0.026(3) 0.058(4) 0.010(4)
C13' 0.069(4) 0.037(3) 0.048(3) 0.005(2) 0.029(3) -0.007(3)
C14' 0.053(4) 0.101(5) 0.060(4) -0.027(4) 0.018(3) -0.002(4)
C15' 0.043(4) 0.141(7) 0.055(4) -0.029(4) 0.012(3) -0.014(4)
C16' 0.070(5) 0.114(6) 0.066(4) -0.039(4) 0.032(4) -0.043(5)
C17' 0.078(5) 0.075(4) 0.051(3) -0.020(3) 0.029(3) -0.028(4)
C18' 0.063(4) 0.052(3) 0.037(3) -0.014(3) 0.030(3) -0.018(3)
C19' 0.059(4) 0.044(3) 0.038(3) -0.006(2) 0.030(3) -0.011(3)
C20' 0.082(5) 0.044(3) 0.064(4) -0.012(3) 0.045(4) -0.015(3)
C21' 0.093(5) 0.051(4) 0.085(5) 0.003(3) 0.058(4) 0.018(4)
C22' 0.065(4) 0.066(4) 0.076(4) -0.008(3) 0.037(4) 0.006(3)
C23' 0.048(4) 0.057(3) 0.060(4) -0.010(3) 0.026(3) -0.002(3)
N1' 0.035(3) 0.073(3) 0.045(3) -0.017(2) 0.015(2) -0.007(2)
N2' 0.045(3) 0.044(2) 0.043(2) -0.0087(19) 0.023(2) -0.008(2)
B4' 0.040(3) 0.036(3) 0.039(3) 0.005(2) 0.017(3) -0.001(3)
B5' 0.050(4) 0.030(3) 0.047(3) -0.003(2) 0.030(3) -0.005(3)
B6' 0.042(4) 0.050(4) 0.045(3) -0.009(3) 0.023(3) -0.012(3)
B7' 0.046(4) 0.063(4) 0.042(3) -0.007(3) 0.020(3) 0.008(3)
B8' 0.067(4) 0.038(3) 0.034(3) -0.003(3) 0.020(3) 0.005(3)
B9' 0.054(4) 0.041(3) 0.028(3) 0.004(2) 0.015(3) -0.009(3)
B10' 0.049(4) 0.041(3) 0.037(3) 0.003(3) 0.019(3) -0.009(3)
B11' 0.062(4) 0.039(3) 0.050(4) -0.003(3) 0.036(3) -0.012(3)
B12' 0.044(4) 0.064(4) 0.056(4) -0.019(3) 0.026(3) -0.009(3)
B13' 0.051(4) 0.056(4) 0.057(4) -0.002(3) 0.027(3) 0.016(3)
B14' 0.054(4) 0.045(4) 0.047(4) -0.007(3) 0.029(3) -0.004(3)

loop_
_atom_type_symbol
_atom_type_description
_atom_type_scat_dispersion_real
_atom_type_scat_dispersion_imag
_atom_type_scat_source
C C 0.0033 0.0016 'International Tables Vol C Tables 4.2.6.8 and 6.1.1.4'
H H 0.0000 0.0000 'International Tables Vol C Tables 4.2.6.8 and 6.1.1.4'
B B 0.0013 0.0007 'International Tables Vol C Tables 4.2.6.8 and 6.1.1.4'
N N 0.0061 0.0033 'International Tables Vol C Tables 4.2.6.8 and 6.1.1.4'
Ge Ge 0.1547 1.8001 'International Tables Vol C Tables 4.2.6.8 and 6.1.1.4'

loop_
_geom_angle_atom_site_label_1
_geom_angle_atom_site_label_2
_geom_angle_atom_site_label_3
_geom_angle
N2' Ge1' N1' 70.55(15)
N2' Ge1' B6' 106.51(17)
N1' Ge1' B6' 81.36(17)
N2' Ge1' B5' 81.29(17)
N1' Ge1' B5' 106.14(17)
B6' Ge1' B5' 43.92(19)
N2' Ge1' B4' 94.99(16)
N1' Ge1' B4' 148.93(16)
B6' Ge1' B4' 76.60(19)
B5' Ge1' B4' 43.24(17)
N2 Ge1 N1 71.14(14)
N2 Ge1 B6 105.21(17)
N1 Ge1 B6 83.29(16)
N2 Ge1 B5 81.91(17)
N1 Ge1 B5 110.90(16)
B6 Ge1 B5 44.4(2)
N2 Ge1 B7 148.09(16)
N1 Ge1 B7 93.98(15)
B6 Ge1 B7 43.73(18)
B5 Ge1 B7 77.3(2)
C18 N1 C14 118.8(4)
C18 N1 Ge1 118.6(3)
C14 N1 Ge1 122.1(3)
C23 N2 C19 118.3(4)
C23 N2 Ge1 120.2(3)
C19 N2 Ge1 121.1(3)
C11 C2 C3 106.9(4)
C11 C2 B7 119.6(4)
C3 C2 B7 122.8(4)
C11 C2 B13 123.6(4)
C3 C2 B13 115.0(4)
B7 C2 B13 64.8(3)
C11 C2 B8 113.8(4)
C3 C2 B8 63.3(3)
B7 C2 B8 117.9(4)
B13 C2 B8 60.4(3)
C13 C3 C2 106.2(4)
C13 C3 B4 119.8(4)
C2 C3 B4 124.1(4)
C13 C3 B9 123.8(4)
C2 C3 B9 114.6(4)
B4 C3 B9 64.0(3)
C13 C3 B8 113.5(4)
C2 C3 B8 62.6(3)
B4 C3 B8 117.6(4)
B9 C3 B8 60.5(3)
C12 C11 C2 106.6(4)
C11 C12 C13 106.8(4)
C12 C13 C3 106.2(4)
N1 C14 C15 122.8(5)
C14 C15 C16 118.8(5)
C17 C16 C15 119.3(5)
C16 C17 C18 119.7(5)
N1 C18 C17 120.6(4)
N1 C18 C19 114.9(4)
C17 C18 C19 124.4(4)
N2 C19 C20 121.8(5)
N2 C19 C18 114.0(4)
C20 C19 C18 124.1(4)
C21 C20 C19 118.8(5)
C22 C21 C20 119.8(5)
C21 C22 C23 118.5(6)
N2 C23 C22 122.8(5)
C3 B4 B9 59.0(3)
C3 B4 B10 106.4(4)
B9 B4 B10 57.6(3)
C3 B4 B5 119.3(4)
B9 B4 B5 110.1(4)
B10 B4 B5 58.9(3)
B11 B5 B10 59.3(3)
B11 B5 B6 59.2(3)
B10 B5 B6 109.7(4)
B11 B5 B4 108.6(4)
B10 B5 B4 59.5(3)
B6 B5 B4 116.0(4)
B11 B5 Ge1 120.1(4)
B10 B5 Ge1 126.9(3)
B6 B5 Ge1 66.1(2)
B4 B5 Ge1 74.9(2)
B11 B6 B12 59.3(3)
B11 B6 B5 59.8(3)
B12 B6 B5 110.6(4)
B11 B6 B7 108.7(4)
B12 B6 B7 59.5(3)
B5 B6 B7 116.6(4)
B11 B6 Ge1 123.8(4)
B12 B6 Ge1 126.9(3)
B5 B6 Ge1 69.5(3)
B7 B6 Ge1 73.1(2)
C2 B7 B12 106.9(4)
C2 B7 B13 58.5(3)
B12 B7 B13 57.8(3)
C2 B7 B6 120.4(4)
B12 B7 B6 58.9(3)
B13 B7 B6 110.3(4)
C2 B7 Ge1 83.0(3)
B12 B7 Ge1 117.4(3)
B13 B7 Ge1 131.8(3)
B6 B7 Ge1 63.1(2)
C2 B8 B13 59.3(3)
C2 B8 C3 54.1(3)
B13 B8 C3 106.1(4)
C2 B8 B9 106.0(4)
B13 B8 B9 120.6(4)
C3 B8 B9 59.0(3)
C2 B8 B14 100.7(3)
B13 B8 B14 63.7(3)
C3 B8 B14 100.7(3)
B9 B8 B14 64.2(3)
C3 B9 B10 108.0(4)
C3 B9 B8 60.5(3)
B10 B9 B8 119.6(4)
C3 B9 B4 57.0(3)
B10 B9 B4 61.5(3)
B8 B9 B4 111.5(4)
C3 B9 B14 100.4(4)
B10 B9 B14 63.0(3)
B8 B9 B14 62.2(3)
B4 B9 B14 104.5(4)
B9 B10 B11 120.4(4)
B9 B10 B5 115.6(4)
B11 B10 B5 59.8(3)
B9 B10 B4 61.0(3)
B11 B10 B4 110.9(4)
B5 B10 B4 61.7(3)
B9 B10 B14 63.9(3)
B11 B10 B14 62.7(3)
B5 B10 B14 106.7(4)
B4 B10 B14 104.8(4)
B12 B11 B6 60.6(3)
B12 B11 B10 118.9(4)
B6 B11 B10 112.7(4)
B12 B11 B5 112.8(4)
B6 B11 B5 61.1(3)
B10 B11 B5 60.9(3)
B12 B11 B14 63.5(3)
B6 B11 B14 107.5(4)
B10 B11 B14 62.8(3)
B5 B11 B14 107.5(4)
B13 B12 B11 120.0(4)
B13 B12 B6 116.2(4)
B11 B12 B6 60.1(3)
B13 B12 B7 61.9(3)
B11 B12 B7 111.1(4)
B6 B12 B7 61.6(3)
B13 B12 B14 62.9(3)
B11 B12 B14 62.7(3)
B6 B12 B14 106.7(4)
B7 B12 B14 104.5(4)
C2 B13 B8 60.4(3)
C2 B13 B12 107.4(4)
B8 B13 B12 120.3(4)
C2 B13 B7 56.7(3)
B8 B13 B7 110.8(4)
B12 B13 B7 60.2(3)
C2 B13 B14 100.8(4)
B8 B13 B14 62.8(3)
B12 B13 B14 63.7(3)
B7 B13 B14 104.0(4)
B8 B14 B13 53.5(3)
B8 B14 B11 130.5(4)
B13 B14 B11 103.3(4)
B8 B14 B10 102.8(4)
B13 B14 B10 128.7(4)
B11 B14 B10 54.5(3)
B8 B14 B12 102.6(4)
B13 B14 B12 53.4(3)
B11 B14 B12 53.8(3)
B10 B14 B12 103.0(4)
B8 B14 B9 53.6(3)
B13 B14 B9 102.1(3)
B11 B14 B9 103.3(4)
B10 B14 B9 53.2(3)
B12 B14 B9 127.9(4)
C11' C2' C3' 105.7(4)
C11' C2' B7' 120.1(4)
C3' C2' B7' 123.3(4)
C11' C2' B13' 124.4(4)
C3' C2' B13' 115.4(4)
B7' C2' B13' 64.2(3)
C11' C2' B8' 113.3(4)
C3' C2' B8' 63.4(3)
B7' C2' B8' 118.1(4)
B13' C2' B8' 60.9(3)
C13' C3' C2' 107.2(4)
C13' C3' B4' 119.0(4)
C2' C3' B4' 123.7(4)
C13' C3' B9' 123.7(4)
C2' C3' B9' 114.1(4)
B4' C3' B9' 64.4(3)
C13' C3' B8' 114.4(4)
C2' C3' B8' 62.4(3)
B4' C3' B8' 117.5(4)
B9' C3' B8' 60.1(3)
C12' C11' C2' 106.3(4)
C11' C12' C13' 106.8(4)
C12' C13' C3' 105.9(4)
N1' C14' C15' 121.3(6)
C16' C15' C14' 118.1(6)
C15' C16' C17' 120.7(6)
C16' C17' C18' 118.8(6)
N1' C18' C17' 120.4(5)
N1' C18' C19' 114.8(4)
C17' C18' C19' 124.8(5)
N2' C19' C20' 120.6(5)
N2' C19' C18' 114.8(4)
C20' C19' C18' 124.5(5)
C21' C20' C19' 120.1(5)
C20' C21' C22' 118.9(5)
C21' C22' C23' 118.8(6)
N2' C23' C22' 122.2(5)
C18' N1' C14' 120.6(5)
C18' N1' Ge1' 119.5(3)
C14' N1' Ge1' 119.9(4)
C23' N2' C19' 119.4(4)
C23' N2' Ge1' 120.7(3)
C19' N2' Ge1' 119.9(3)
C3' B4' B10' 106.6(4)
C3' B4' B9' 59.2(3)
B10' B4' B9' 57.2(3)
C3' B4' B5' 120.0(4)
B10' B4' B5' 59.2(3)
B9' B4' B5' 110.2(4)
C3' B4' Ge1' 81.4(2)
B10' B4' Ge1' 117.3(3)
B9' B4' Ge1' 130.8(3)
B5' B4' Ge1' 63.5(2)
B11' B5' B6' 59.9(3)
B11' B5' B10' 59.2(3)
B6' B5' B10' 110.2(4)
B11' B5' B4' 108.7(4)
B6' B5' B4' 116.1(4)
B10' B5' B4' 59.5(3)
B11' B5' Ge1' 122.4(3)
B6' B5' Ge1' 68.0(2)
B10' B5' Ge1' 126.4(3)
B4' B5' Ge1' 73.3(2)
B11' B6' B5' 59.4(3)
B11' B6' B12' 59.5(3)
B5' B6' B12' 110.7(4)
B11' B6' B7' 108.6(4)
B5' B6' B7' 117.2(4)
B12' B6' B7' 59.3(3)
B11' B6' Ge1' 122.1(3)
B5' B6' Ge1' 68.1(2)
B12' B6' Ge1' 127.3(4)
B7' B6' Ge1' 74.5(3)
C2' B7' B12' 106.8(4)
C2' B7' B13' 58.9(3)
B12' B7' B13' 57.7(3)
C2' B7' B6' 119.0(4)
B12' B7' B6' 59.2(3)
B13' B7' B6' 110.0(4)
C2' B8' B9' 106.5(4)
C2' B8' C3' 54.2(3)
B9' B8' C3' 59.4(3)
C2' B8' B13' 59.2(3)
B9' B8' B13' 120.4(4)
C3' B8' B13' 106.1(4)
C2' B8' B14' 100.9(4)
B9' B8' B14' 63.7(3)
C3' B8' B14' 100.7(4)
B13' B8' B14' 63.8(3)
C3' B9' B10' 107.5(4)
C3' B9' B8' 60.5(3)
B10' B9' B8' 120.0(4)
C3' B9' B4' 56.4(3)
B10' B9' B4' 61.0(3)
B8' B9' B4' 110.8(4)
C3' B9' B14' 100.7(4)
B10' B9' B14' 63.2(3)
B8' B9' B14' 62.8(3)
B4' B9' B14' 104.2(4)
B9' B10' B11' 120.7(4)
B9' B10' B5' 116.0(4)
B11' B10' B5' 59.6(3)
B9' B10' B4' 61.8(3)
B11' B10' B4' 110.5(4)
B5' B10' B4' 61.3(3)
B9' B10' B14' 63.7(3)
B11' B10' B14' 63.1(3)
B5' B10' B14' 106.9(4)
B4' B10' B14' 105.1(4)
B10' B11' B5' 61.2(3)
B10' B11' B6' 112.7(4)
B5' B11' B6' 60.8(3)
B10' B11' B12' 119.2(4)
B5' B11' B12' 113.2(4)
B6' B11' B12' 61.1(3)
B10' B11' B14' 62.8(3)
B5' B11' B14' 107.9(4)
B6' B11' B14' 107.7(4)
B12' B11' B14' 63.5(3)
B13' B12' B11' 119.5(4)
B13' B12' B6' 115.2(5)
B11' B12' B6' 59.4(3)
B13' B12' B7' 61.3(4)
B11' B12' B7' 110.4(4)
B6' B12' B7' 61.5(3)
B13' B12' B14' 63.2(3)
B11' B12' B14' 62.2(3)
B6' B12' B14' 105.6(4)
B7' B12' B14' 104.3(4)
C2' B13' B12' 108.0(4)
C2' B13' B8' 59.9(3)
B12' B13' B8' 120.3(4)
C2' B13' B7' 56.9(3)
B12' B13' B7' 61.1(3)
B8' B13' B7' 110.8(4)
C2' B13' B14' 100.3(4)
B12' B13' B14' 63.8(3)
B8' B13' B14' 62.5(3)
B7' B13' B14' 104.5(4)
B8' B14' B10' 102.5(4)
B8' B14' B11' 130.0(4)
B10' B14' B11' 54.1(3)
B8' B14' B9' 53.5(3)
B10' B14' B9' 53.2(3)
B11' B14' B9' 103.0(4)
B8' B14' B13' 53.7(3)
B10' B14' B13' 128.4(4)
B11' B14' B13' 103.0(4)
B9' B14' B13' 102.4(4)
B8' B14' B12' 102.6(4)
B10' B14' B12' 103.2(4)
B11' B14' B12' 54.3(3)
B9' B14' B12' 128.4(4)
B13' B14' B12' 53.0(3)

loop_
_geom_bond_atom_site_label_1
_geom_bond_atom_site_label_2
_geom_bond_distance
Ge1' N2' 2.245(4)
Ge1' N1' 2.250(4)
Ge1' B6' 2.356(6)
Ge1' B5' 2.358(5)
Ge1' B4' 2.525(5)
Ge1 N2 2.200(4)
Ge1 N1 2.255(3)
Ge1 B6 2.320(5)
Ge1 B5 2.378(5)
Ge1 B7 2.490(5)
N1 C18 1.340(5)
N1 C14 1.342(5)
N2 C23 1.328(6)
N2 C19 1.341(5)
C2 C11 1.527(6)
C2 C3 1.557(6)
C2 B7 1.653(6)
C2 B13 1.687(7)
C2 B8 1.706(7)
C3 C13 1.534(6)
C3 B4 1.656(7)
C3 B9 1.692(7)
C3 B8 1.718(7)
C11 C12 1.503(6)
C12 C13 1.522(7)
C14 C15 1.369(6)
C15 C16 1.371(7)
C16 C17 1.367(7)
C17 C18 1.397(6)
C18 C19 1.480(6)
C19 C20 1.374(6)
C20 C21 1.370(7)
C21 C22 1.357(7)
C22 C23 1.373(7)
B4 B9 1.774(8)
B4 B10 1.783(8)
B4 B5 1.822(8)
B5 B11 1.754(8)
B5 B10 1.773(7)
B5 B6 1.777(8)
B6 B11 1.743(7)
B6 B12 1.751(8)
B6 B7 1.798(7)
B7 B12 1.761(7)
B7 B13 1.789(7)
B8 B13 1.706(8)
B8 B9 1.719(8)
B8 B14 1.888(7)
B9 B10 1.713(7)
B9 B14 1.921(8)
B10 B11 1.744(8)
B10 B14 1.906(9)
B11 B12 1.729(8)
B11 B14 1.904(7)
B12 B13 1.717(8)
B12 B14 1.917(8)
B13 B14 1.903(8)
C2' C11' 1.539(6)
C2' C3' 1.561(6)
C2' B7' 1.659(8)
C2' B13' 1.695(8)
C2' B8' 1.706(7)
C3' C13' 1.523(6)
C3' B4' 1.652(6)
C3' B9' 1.703(6)
C3' B8' 1.720(7)
C11' C12' 1.512(8)
C12' C13' 1.514(7)
C14' N1' 1.338(6)
C14' C15' 1.392(8)
C15' C16' 1.366(9)
C16' C17' 1.369(8)
C17' C18' 1.394(7)
C18' N1' 1.336(6)
C18' C19' 1.475(7)
C19' N2' 1.332(5)
C19' C20' 1.386(7)
C20' C21' 1.360(7)
C21' C22' 1.371(7)
C22' C23' 1.376(7)
C23' N2' 1.331(6)
B4' B10' 1.775(8)
B4' B9' 1.788(8)
B4' B5' 1.806(7)
B5' B11' 1.739(8)
B5' B6' 1.763(8)
B5' B10' 1.768(7)
B6' B11' 1.747(8)
B6' B12' 1.778(8)
B6' B7' 1.820(8)
B7' B12' 1.779(9)
B7' B13' 1.782(8)
B8' B9' 1.715(8)
B8' B13' 1.724(9)
B8' B14' 1.895(8)
B9' B10' 1.706(7)
B9' B14' 1.911(8)
B10' B11' 1.733(8)
B10' B14' 1.902(8)
B11' B12' 1.749(9)
B11' B14' 1.907(8)
B12' B13' 1.718(9)
B12' B14' 1.928(8)
B13' B14' 1.919(8)
